data_1576442
loop_
_publ_author_name
'Kurokawa, Kazuma'
'Kohyama, Aki'
'Kuroda, Yusuke'
'Tao-Kakuyama, Keisuke'
'Takikawa, Hiroshi'
'Takasu, Kiyosei'

_publ_section_title
;
 Self-induced charge transfer activation enables metal-free C-H coupling
 of polycyclic aromatic hydrocarbons under photo irradiation.
;
_journal_issue 10
_journal_name_full 'Chemical science'
_journal_page_first 4942
_journal_page_last 4947
_journal_paper_doi 10.1039/d5sc09144f
_journal_volume 17
_journal_year 2026
_chemical_formula_moiety 'C30 H23 F3 O4 S'
_chemical_formula_sum 'C30 H23 F3 O4 S'
_chemical_formula_weight 536.54
_space_group_crystal_system monoclinic
_space_group_IT_number 14
_space_group_name_Hall '-P 2ybc'
_space_group_name_H-M_alt 'P 1 21/c 1'
_atom_sites_solution_hydrogens geom
_atom_sites_solution_primary dual
_audit_creation_date 2024-11-13
_audit_creation_method
;
Olex2 1.3-ac4
(compiled 2020.11.27 svn.r5f609507 for Rigaku Oxford Diffraction, GUI svn.r6214)
;
_audit_update_record
;
2025-10-27 deposited with the CCDC.	2026-02-06 downloaded from the CCDC.
;
_cell_angle_alpha 90
_cell_angle_beta 95.5040(10)
_cell_angle_gamma 90
_cell_formula_units_Z 4
_cell_length_a 10.36770(10)
_cell_length_b 13.9097(2)
_cell_length_c 16.4888(2)
_cell_measurement_reflns_used 14560
_cell_measurement_temperature 93
_cell_measurement_theta_max 72.7160
_cell_measurement_theta_min 5.2930
_cell_volume 2366.91(5)
_computing_cell_refinement 'CrysAlisPro 1.171.41.122a (Rigaku OD, 2021)'
_computing_data_collection 'CrysAlisPro 1.171.41.122a (Rigaku OD, 2021)'
_computing_data_reduction 'CrysAlisPro 1.171.41.122a (Rigaku OD, 2021)'
_computing_molecular_graphics 'Olex2 1.3-ac4 (Dolomanov et al., 2009)'
_computing_publication_material 'Olex2 1.3-ac4 (Dolomanov et al., 2009)'
_computing_structure_refinement 'SHELXL 2018/3 (Sheldrick, 2015)'
_computing_structure_solution 'SHELXT  (Sheldrick, 2015)'
_diffrn_ambient_temperature 93
_diffrn_detector 'Hybrid Pixel Array Detector'
_diffrn_detector_area_resol_mean 5.8140
_diffrn_detector_type 'Rigaku Saturn724+'
_diffrn_measured_fraction_theta_full 0.999
_diffrn_measured_fraction_theta_max 0.982
_diffrn_measurement_details
;
List of Runs (angles in degrees, time in seconds):

  # Type    Start    End  Width  t~exp~   \w     \q     \k     \f   Frames
#--------------------------------------------------------------------------
  1  \w    -89.00  89.00   0.50    0.50    --    0.00  20.00 150.00  356
  2  \w    -89.00 -38.00   0.50    0.50    --    0.00  60.00  60.00  102
  3  \w   -187.00  -8.00   0.50    1.22    --  -97.80  30.00  90.00  358
  4  \w   -187.00 -25.00   0.50    1.22    --  -97.80  50.00 120.00  324
  5  \w   -187.00  -8.00   0.50    1.22    --  -97.80  30.00   0.00  358
  6  \w   -187.00  -8.00   0.50    1.22    --  -97.80  20.00  30.00  358
  7  \w   -186.00 -60.00   0.50    1.22    --  -97.80  40.00 120.00  252
  8  \w   -186.00 -68.00   0.50    1.22    --  -97.80   0.00   0.00  236
;
_diffrn_measurement_device 'four-circle diffractometer'
_diffrn_measurement_device_type 'XtaLAB AFC11 (RCD3): quarter-chi single'
_diffrn_measurement_method '\w scans'
_diffrn_measurement_specimen_support 'Mitegen 50um'
_diffrn_orient_matrix_type 'CrysAlisPro convention (1999,Acta A55,543-557)'
_diffrn_orient_matrix_UB_11 0.0875839000
_diffrn_orient_matrix_UB_12 0.0754147000
_diffrn_orient_matrix_UB_13 0.0462455000
_diffrn_orient_matrix_UB_21 -0.1206569000
_diffrn_orient_matrix_UB_22 0.0579818000
_diffrn_orient_matrix_UB_23 0.0178398000
_diffrn_orient_matrix_UB_31 -0.0069142000
_diffrn_orient_matrix_UB_32 -0.0566929000
_diffrn_orient_matrix_UB_33 0.0797443000
_diffrn_radiation_collimation 0.3
_diffrn_radiation_monochromator mirror
_diffrn_radiation_probe x-ray
_diffrn_radiation_type 'Cu K\a'
_diffrn_radiation_wavelength 1.54184
_diffrn_reflns_av_R_equivalents 0.0470
_diffrn_reflns_av_unetI/netI 0.0310
_diffrn_reflns_Laue_measured_fraction_full 0.999
_diffrn_reflns_Laue_measured_fraction_max 0.982
_diffrn_reflns_limit_h_max 12
_diffrn_reflns_limit_h_min -12
_diffrn_reflns_limit_k_max 17
_diffrn_reflns_limit_k_min -16
_diffrn_reflns_limit_l_max 20
_diffrn_reflns_limit_l_min -14
_diffrn_reflns_number 16950
_diffrn_reflns_point_group_measured_fraction_full 0.999
_diffrn_reflns_point_group_measured_fraction_max 0.982
_diffrn_reflns_theta_full 67.684
_diffrn_reflns_theta_max 73.171
_diffrn_reflns_theta_min 5.337
_diffrn_source 'Rotating-anode X-ray tube'
_diffrn_source_current 24.0
_diffrn_source_power 1.2
_diffrn_source_target Mo
_diffrn_source_type 'Rigaku (Cu) X-ray Source'
_diffrn_source_voltage 50.0
_exptl_absorpt_coefficient_mu 1.756
_exptl_absorpt_correction_T_max 1.00000
_exptl_absorpt_correction_T_min 0.79543
_exptl_absorpt_correction_type multi-scan
_exptl_absorpt_process_details
;
CrysAlisPro 1.171.41.122a (Rigaku Oxford Diffraction, 2021)
Empirical absorption correction using spherical harmonics,
implemented in SCALE3 ABSPACK scaling algorithm.
;
_exptl_crystal_colour 'clear yellowish orange'
_exptl_crystal_colour_lustre clear
_exptl_crystal_colour_modifier yellowish
_exptl_crystal_colour_primary orange
_exptl_crystal_density_diffrn 1.506
_exptl_crystal_description cube
_exptl_crystal_F_000 1112
_exptl_crystal_size_max 0.2
_exptl_crystal_size_mid 0.2
_exptl_crystal_size_min 0.2
_refine_diff_density_max 0.411
_refine_diff_density_min -0.411
_refine_diff_density_rms 0.071
_refine_ls_extinction_coef 0.0017(2)
_refine_ls_extinction_expression Fc^*^=kFc[1+0.001xFc^2^\l^3^/sin(2\q)]^-1/4^
_refine_ls_extinction_method 'SHELXL-2018/3 (Sheldrick 2018)'
_refine_ls_goodness_of_fit_ref 1.015
_refine_ls_hydrogen_treatment constr
_refine_ls_matrix_type full
_refine_ls_number_parameters 348
_refine_ls_number_reflns 4664
_refine_ls_number_restraints 0
_refine_ls_restrained_S_all 1.015
_refine_ls_R_factor_all 0.0412
_refine_ls_R_factor_gt 0.0407
_refine_ls_shift/su_max 0.001
_refine_ls_shift/su_mean 0.000
_refine_ls_structure_factor_coef Fsqd
_refine_ls_weighting_details 'w=1/[\s^2^(Fo^2^)+(0.0766P)^2^+1.1597P] where P=(Fo^2^+2Fc^2^)/3'
_refine_ls_weighting_scheme calc
_refine_ls_wR_factor_gt 0.1137
_refine_ls_wR_factor_ref 0.1143
_reflns_Friedel_coverage 0.000
_reflns_number_gt 4529
_reflns_number_total 4664
_reflns_threshold_expression 'I > 2\s(I)'
_cod_data_source_file d5sc09144f2.cif
_cod_data_source_block 241113kk3_auto
_cod_depositor_comments 'Adding full bibliography for 1576439--1576445.cif.'
_cod_database_code 1576442
_shelx_shelxl_version_number 2018/3
_chemical_oxdiff_formula C30H23F3O4S
_shelx_space_group_comment
;
The symmetry employed for this shelxl refinement is uniquely defined
by the following loop, which should always be used as a source of
symmetry information in preference to the above space-group names.
They are only intended as comments.
;
_shelx_estimated_absorpt_t_max 0.720
_shelx_estimated_absorpt_t_min 0.720
_reflns_odcompleteness_completeness 99.86
_reflns_odcompleteness_iscentric 1
_reflns_odcompleteness_theta 66.97
_olex2_refinement_description
;
1. Fixed Uiso
 At 1.2 times of:
  All C(H) groups
 At 1.5 times of:
  All C(H,H,H) groups
2.a Aromatic/amide H refined with riding coordinates:
 C14(H14), C24(H24), C11(H11), C6(H6), C22(H22), C7(H7), C8(H8), C19(H19),
 C13(H13), C20(H20), C5(H5)
2.b Idealised Me refined as rotating group:
 C34(H34A,H34B,H34C), C36(H36A,H36B,H36C), C37(H37A,H37B,H37C), C38(H38A,H38B,
 H38C)
;
_olex2_submission_special_instructions 'No special instructions were received'
_oxdiff_exptl_absorpt_empirical_details
;
Empirical correction (ABSPACK) includes:
- Absorption correction using spherical harmonics
- Frame scaling
;
_oxdiff_exptl_absorpt_empirical_full_max 1.431
_oxdiff_exptl_absorpt_empirical_full_min 0.732

loop_
_space_group_symop_operation_xyz
'x, y, z'
'-x, y+1/2, -z+1/2'
'-x, -y, -z'
'x, -y-1/2, z-1/2'

loop_
_atom_site_label
_atom_site_type_symbol
_atom_site_fract_x
_atom_site_fract_y
_atom_site_fract_z
_atom_site_U_iso_or_equiv
_atom_site_adp_type
_atom_site_occupancy
_atom_site_site_symmetry_order
_atom_site_calc_flag
_atom_site_refinement_flags_posn
_atom_site_refinement_flags_adp
_atom_site_refinement_flags_occupancy
_atom_site_disorder_assembly
_atom_site_disorder_group
S26 S 0.17475(3) 0.41161(2) 0.80970(2) 0.01684(13) Uani 1 1 d . . . . .
F30 F 0.08538(10) 0.49652(7) 0.93398(6) 0.0320(2) Uani 1 1 d . . . . .
F28 F 0.10187(10) 0.34275(7) 0.94345(6) 0.0300(2) Uani 1 1 d . . . . .
F29 F 0.27291(10) 0.43105(8) 0.96054(6) 0.0336(2) Uani 1 1 d . . . . .
O25 O 0.22008(9) 0.51648(7) 0.79018(6) 0.0167(2) Uani 1 1 d . . . . .
O33 O 0.95013(9) 0.63346(8) 0.78450(6) 0.0198(2) Uani 1 1 d . . . . .
O32 O 0.04746(10) 0.40235(8) 0.77139(7) 0.0241(3) Uani 1 1 d . . . . .
O31 O 0.27311(10) 0.34283(8) 0.80142(7) 0.0263(3) Uani 1 1 d . . . . .
C4 C 0.33921(13) 0.43704(10) 0.60444(8) 0.0138(3) Uani 1 1 d . . . . .
C21 C 0.60878(13) 0.61145(10) 0.82986(8) 0.0153(3) Uani 1 1 d . . . . .
C15 C 0.60674(13) 0.40576(9) 0.57934(8) 0.0137(3) Uani 1 1 d . . . . .
C16 C 0.57051(12) 0.46250(9) 0.64623(8) 0.0136(3) Uani 1 1 d . . . . .
C9 C 0.37283(13) 0.38632(9) 0.53428(8) 0.0141(3) Uani 1 1 d . . . . .
C10 C 0.50793(12) 0.36795(9) 0.52303(8) 0.0137(3) Uani 1 1 d . . . . .
C1 C 0.56746(13) 0.55367(10) 0.76310(8) 0.0143(3) Uani 1 1 d . . . . .
C12 C 0.67145(13) 0.28891(9) 0.44759(8) 0.0144(3) Uani 1 1 d . . . . .
C18 C 0.35360(12) 0.54389(10) 0.79816(8) 0.0153(3) Uani 1 1 d . . . . .
C14 C 0.73677(13) 0.38123(10) 0.56989(8) 0.0155(3) Uani 1 1 d . . . . .
H14 H 0.803907 0.404742 0.608003 0.019 Uiso 1 1 calc R U . . .
C3 C 0.44196(13) 0.47019(9) 0.66271(8) 0.0138(3) Uani 1 1 d . . . . .
C24 C 0.77980(13) 0.54658(10) 0.71772(8) 0.0155(3) Uani 1 1 d . . . . .
H24 H 0.839308 0.523981 0.681702 0.019 Uiso 1 1 calc R U . . .
C17 C 0.65218(13) 0.51915(9) 0.70706(8) 0.0139(3) Uani 1 1 d . . . . .
C2 C 0.43847(12) 0.52208(10) 0.74126(8) 0.0143(3) Uani 1 1 d . . . . .
C11 C 0.54432(13) 0.31173(10) 0.45725(8) 0.0146(3) Uani 1 1 d . . . . .
H11 H 0.478295 0.288768 0.418098 0.018 Uiso 1 1 calc R U . . .
C23 C 0.82252(13) 0.60947(10) 0.78352(8) 0.0158(3) Uani 1 1 d . . . . .
C6 C 0.11135(13) 0.42721(10) 0.55403(9) 0.0174(3) Uani 1 1 d . . . . .
H6 H 0.023172 0.440968 0.560514 0.021 Uiso 1 1 calc R U . . .
C22 C 0.74068(13) 0.64100(10) 0.83907(8) 0.0163(3) Uani 1 1 d . . . . .
H22 H 0.771899 0.681823 0.882802 0.020 Uiso 1 1 calc R U . . .
C35 C 0.70922(13) 0.22363(10) 0.37874(8) 0.0154(3) Uani 1 1 d . . . . .
C7 C 0.14390(13) 0.37491(10) 0.48624(9) 0.0184(3) Uani 1 1 d . . . . .
H7 H 0.077646 0.352721 0.446893 0.022 Uiso 1 1 calc R U . . .
C8 C 0.27146(13) 0.35572(10) 0.47664(8) 0.0168(3) Uani 1 1 d . . . . .
H8 H 0.292129 0.320947 0.430012 0.020 Uiso 1 1 calc R U . . .
C19 C 0.38973(14) 0.60166(10) 0.86684(8) 0.0177(3) Uani 1 1 d . . . . .
H19 H 0.326895 0.617031 0.903112 0.021 Uiso 1 1 calc R U . . .
C13 C 0.76804(13) 0.32401(10) 0.50663(8) 0.0159(3) Uani 1 1 d . . . . .
H13 H 0.856161 0.307741 0.502503 0.019 Uiso 1 1 calc R U . . .
C20 C 0.51363(14) 0.63622(10) 0.88249(8) 0.0182(3) Uani 1 1 d . . . . .
H20 H 0.535471 0.676468 0.928305 0.022 Uiso 1 1 calc R U . . .
C34 C 1.00109(13) 0.69755(11) 0.84740(9) 0.0200(3) Uani 1 1 d . . . . .
H34A H 0.953812 0.758598 0.842500 0.030 Uiso 1 1 calc R U . . .
H34B H 1.093133 0.709165 0.842099 0.030 Uiso 1 1 calc R U . . .
H34C H 0.991255 0.668797 0.900720 0.030 Uiso 1 1 calc R U . . .
C5 C 0.20747(13) 0.45849(10) 0.61105(8) 0.0160(3) Uani 1 1 d . . . . .
H5 H 0.184798 0.495440 0.656018 0.019 Uiso 1 1 calc R U . . .
C36 C 0.75203(15) 0.12581(11) 0.41556(9) 0.0223(3) Uani 1 1 d . . . . .
H36A H 0.824865 0.135158 0.457264 0.033 Uiso 1 1 calc R U . . .
H36B H 0.778929 0.083789 0.372547 0.033 Uiso 1 1 calc R U . . .
H36C H 0.679564 0.096145 0.440335 0.033 Uiso 1 1 calc R U . . .
C37 C 0.82151(14) 0.26768(11) 0.33713(9) 0.0200(3) Uani 1 1 d . . . . .
H37A H 0.795034 0.330304 0.313923 0.030 Uiso 1 1 calc R U . . .
H37B H 0.844542 0.224836 0.293588 0.030 Uiso 1 1 calc R U . . .
H37C H 0.896679 0.276029 0.377293 0.030 Uiso 1 1 calc R U . . .
C27 C 0.15813(15) 0.42184(11) 0.91902(9) 0.0218(3) Uani 1 1 d . . . . .
C38 C 0.59634(14) 0.20719(11) 0.31317(9) 0.0205(3) Uani 1 1 d . . . . .
H38A H 0.527953 0.170658 0.336448 0.031 Uiso 1 1 calc R U . . .
H38B H 0.627054 0.171034 0.267774 0.031 Uiso 1 1 calc R U . . .
H38C H 0.561813 0.269368 0.293358 0.031 Uiso 1 1 calc R U . . .

loop_
_atom_site_aniso_label
_atom_site_aniso_U_11
_atom_site_aniso_U_22
_atom_site_aniso_U_33
_atom_site_aniso_U_23
_atom_site_aniso_U_13
_atom_site_aniso_U_12
S26 0.0163(2) 0.0171(2) 0.0174(2) -0.00212(12) 0.00335(13) -0.00127(11)
F30 0.0456(6) 0.0272(5) 0.0255(5) -0.0027(4) 0.0160(4) 0.0048(4)
F28 0.0387(5) 0.0255(5) 0.0265(5) 0.0063(4) 0.0066(4) -0.0092(4)
F29 0.0342(5) 0.0430(6) 0.0218(5) 0.0049(4) -0.0059(4) -0.0103(4)
O25 0.0145(5) 0.0193(5) 0.0165(5) 0.0001(4) 0.0023(3) -0.0003(4)
O33 0.0160(5) 0.0239(5) 0.0193(5) -0.0066(4) 0.0011(4) -0.0057(4)
O32 0.0197(5) 0.0287(6) 0.0234(5) -0.0019(4) 0.0001(4) -0.0065(4)
O31 0.0242(5) 0.0196(5) 0.0365(6) -0.0029(5) 0.0098(4) 0.0019(4)
C4 0.0151(6) 0.0128(6) 0.0133(6) 0.0027(5) 0.0003(5) -0.0007(5)
C21 0.0180(7) 0.0138(6) 0.0138(6) -0.0002(5) -0.0001(5) 0.0008(5)
C15 0.0152(6) 0.0130(6) 0.0127(6) 0.0016(5) 0.0011(5) -0.0009(5)
C16 0.0150(6) 0.0130(6) 0.0125(6) 0.0024(5) -0.0005(5) -0.0001(5)
C9 0.0155(6) 0.0124(6) 0.0139(6) 0.0024(5) -0.0001(5) -0.0006(5)
C10 0.0150(6) 0.0125(6) 0.0134(6) 0.0026(5) 0.0005(5) -0.0012(5)
C1 0.0169(6) 0.0131(6) 0.0128(6) 0.0012(5) 0.0006(5) 0.0007(5)
C12 0.0174(6) 0.0130(6) 0.0127(6) 0.0013(5) 0.0009(5) -0.0007(5)
C18 0.0140(6) 0.0153(7) 0.0166(6) 0.0012(5) 0.0016(5) 0.0001(5)
C14 0.0149(6) 0.0168(7) 0.0146(6) -0.0005(5) -0.0005(5) -0.0013(5)
C3 0.0159(6) 0.0124(6) 0.0131(6) 0.0012(5) 0.0015(5) 0.0005(5)
C24 0.0163(6) 0.0167(7) 0.0134(6) 0.0001(5) 0.0015(5) 0.0004(5)
C17 0.0170(6) 0.0126(6) 0.0119(6) 0.0005(5) 0.0008(5) 0.0006(5)
C2 0.0164(6) 0.0131(6) 0.0132(6) 0.0009(5) 0.0002(5) 0.0011(5)
C11 0.0156(6) 0.0147(6) 0.0132(6) 0.0004(5) -0.0006(5) -0.0016(5)
C23 0.0156(6) 0.0156(6) 0.0156(6) 0.0010(5) -0.0012(5) -0.0019(5)
C6 0.0134(6) 0.0193(7) 0.0193(7) 0.0035(5) 0.0008(5) 0.0005(5)
C22 0.0193(7) 0.0155(6) 0.0136(6) -0.0016(5) -0.0011(5) -0.0013(5)
C35 0.0166(6) 0.0146(6) 0.0149(6) -0.0020(5) 0.0013(5) 0.0013(5)
C7 0.0160(6) 0.0207(7) 0.0178(7) 0.0003(5) -0.0026(5) -0.0025(5)
C8 0.0175(6) 0.0171(6) 0.0153(6) -0.0018(5) -0.0002(5) -0.0013(5)
C19 0.0198(7) 0.0190(7) 0.0149(7) -0.0018(5) 0.0045(5) 0.0025(5)
C13 0.0135(6) 0.0176(7) 0.0167(6) -0.0005(5) 0.0012(5) 0.0005(5)
C20 0.0215(7) 0.0177(7) 0.0152(6) -0.0030(5) 0.0014(5) 0.0001(5)
C34 0.0201(7) 0.0207(7) 0.0186(7) -0.0033(5) -0.0016(5) -0.0060(5)
C5 0.0169(6) 0.0158(7) 0.0154(6) 0.0011(5) 0.0019(5) 0.0005(5)
C36 0.0307(8) 0.0160(7) 0.0199(7) -0.0001(5) 0.0018(6) 0.0041(6)
C37 0.0218(7) 0.0216(7) 0.0171(7) -0.0022(5) 0.0043(5) -0.0002(5)
C27 0.0258(7) 0.0207(7) 0.0194(7) 0.0014(6) 0.0039(6) -0.0030(6)
C38 0.0208(7) 0.0225(7) 0.0174(7) -0.0068(5) -0.0015(5) 0.0015(5)

loop_
_atom_type_symbol
_atom_type_description
_atom_type_scat_dispersion_real
_atom_type_scat_dispersion_imag
_atom_type_scat_source
C C 0.0181 0.0091 'International Tables Vol C Tables 4.2.6.8 and 6.1.1.4'
H H 0.0000 0.0000 'International Tables Vol C Tables 4.2.6.8 and 6.1.1.4'
F F 0.0727 0.0534 'International Tables Vol C Tables 4.2.6.8 and 6.1.1.4'
O O 0.0492 0.0322 'International Tables Vol C Tables 4.2.6.8 and 6.1.1.4'
S S 0.3331 0.5567 'International Tables Vol C Tables 4.2.6.8 and 6.1.1.4'

loop_
_geom_angle_atom_site_label_1
_geom_angle_atom_site_label_2
_geom_angle_atom_site_label_3
_geom_angle
_geom_angle_site_symmetry_1
_geom_angle_site_symmetry_3
_geom_angle_publ_flag
O25 S26 C27 100.79(6) . . ?
O32 S26 O25 106.09(6) . . ?
O32 S26 O31 123.11(7) . . ?
O32 S26 C27 105.95(7) . . ?
O31 S26 O25 112.00(6) . . ?
O31 S26 C27 106.51(7) . . ?
C18 O25 S26 122.24(8) . . ?
C23 O33 C34 116.87(11) . . ?
C9 C4 C3 118.47(12) . . ?
C5 C4 C9 118.72(12) . . ?
C5 C4 C3 122.66(13) . . ?
C1 C21 C22 118.01(12) . . ?
C1 C21 C20 116.33(12) . . ?
C20 C21 C22 125.66(13) . . ?
C10 C15 C16 118.80(12) . . ?
C14 C15 C16 122.69(12) . . ?
C14 C15 C10 118.40(12) . . ?
C15 C16 C17 129.80(12) . . ?
C3 C16 C15 121.28(12) . . ?
C3 C16 C17 108.93(11) . . ?
C4 C9 C10 120.27(12) . . ?
C8 C9 C4 118.07(12) . . ?
C8 C9 C10 121.66(12) . . ?
C15 C10 C9 119.77(12) . . ?
C15 C10 C11 118.54(12) . . ?
C11 C10 C9 121.69(12) . . ?
C21 C1 C17 123.09(12) . . ?
C21 C1 C2 126.00(12) . . ?
C17 C1 C2 110.91(12) . . ?
C11 C12 C35 122.43(12) . . ?
C11 C12 C13 117.52(12) . . ?
C13 C12 C35 119.97(12) . . ?
C2 C18 O25 123.62(12) . . ?
C2 C18 C19 122.26(12) . . ?
C19 C18 O25 113.97(11) . . ?
C13 C14 C15 121.33(12) . . ?
C4 C3 C2 131.19(12) . . ?
C16 C3 C4 120.46(12) . . ?
C16 C3 C2 108.16(11) . . ?
C17 C24 C23 119.46(12) . . ?
C1 C17 C16 105.82(11) . . ?
C24 C17 C16 135.93(12) . . ?
C24 C17 C1 118.18(12) . . ?
C1 C2 C3 105.66(11) . . ?
C18 C2 C1 113.94(12) . . ?
C18 C2 C3 140.31(12) . . ?
C12 C11 C10 122.86(12) . . ?
O33 C23 C24 112.85(12) . . ?
O33 C23 C22 124.95(12) . . ?
C22 C23 C24 122.20(12) . . ?
C5 C6 C7 119.73(13) . . ?
C23 C22 C21 118.95(12) . . ?
C12 C35 C36 108.43(11) . . ?
C12 C35 C37 110.68(11) . . ?
C37 C35 C36 109.10(11) . . ?
C38 C35 C12 112.25(11) . . ?
C38 C35 C36 108.57(12) . . ?
C38 C35 C37 107.75(11) . . ?
C8 C7 C6 120.07(13) . . ?
C7 C8 C9 121.75(13) . . ?
C20 C19 C18 121.50(13) . . ?
C14 C13 C12 121.25(12) . . ?
C19 C20 C21 119.57(13) . . ?
C6 C5 C4 121.58(13) . . ?
F30 C27 S26 110.73(10) . . ?
F30 C27 F28 108.67(13) . . ?
F30 C27 F29 109.21(13) . . ?
F28 C27 S26 108.67(10) . . ?
F29 C27 S26 110.62(11) . . ?
F29 C27 F28 108.89(12) . . ?

loop_
_geom_bond_atom_site_label_1
_geom_bond_atom_site_label_2
_geom_bond_distance
_geom_bond_site_symmetry_2
_geom_bond_publ_flag
S26 O25 1.5752(10) . ?
S26 O32 1.4132(11) . ?
S26 O31 1.4144(11) . ?
S26 C27 1.8327(16) . ?
F30 C27 1.3208(18) . ?
F28 C27 1.3258(17) . ?
F29 C27 1.3211(18) . ?
O25 C18 1.4296(15) . ?
O33 C23 1.3630(16) . ?
O33 C34 1.4299(16) . ?
C4 C9 1.4265(19) . ?
C4 C3 1.4403(18) . ?
C4 C5 1.4125(19) . ?
C21 C1 1.3967(19) . ?
C21 C22 1.4220(19) . ?
C21 C20 1.4175(19) . ?
C15 C16 1.4353(18) . ?
C15 C10 1.4162(18) . ?
C15 C14 1.4136(18) . ?
C16 C3 1.3895(18) . ?
C16 C17 1.4767(18) . ?
C9 C10 1.4531(18) . ?
C9 C8 1.4133(18) . ?
C10 C11 1.4173(19) . ?
C1 C17 1.4182(18) . ?
C1 C2 1.4209(18) . ?
C12 C11 1.3797(19) . ?
C12 C35 1.5336(18) . ?
C12 C13 1.4150(18) . ?
C18 C2 1.3801(19) . ?
C18 C19 1.4097(19) . ?
C14 C13 1.3752(19) . ?
C3 C2 1.4863(18) . ?
C24 C17 1.3720(18) . ?
C24 C23 1.4305(19) . ?
C23 C22 1.378(2) . ?
C6 C7 1.402(2) . ?
C6 C5 1.3735(19) . ?
C35 C36 1.5379(19) . ?
C35 C37 1.5345(19) . ?
C35 C38 1.5324(18) . ?
C7 C8 1.3731(19) . ?
C19 C20 1.373(2) . ?
